data_1517133
loop_
_publ_author_name
'Raja Azadar Hussain'
'Amin Badshash'
'Manzar Sohail'
'Bhajan Lal'
'Ataf Ali Altaf'

_publ_section_title
;
 Synthesis, chemical characterization, DNA interaction and antioxidant
 studies of ortho, meta and para fluoro substituted ferrocene incorporated
 selenoureas
;
_journal_name_full
;
Inorganica Chimica Acta
;
_journal_page_first 133
_journal_page_last 139
_journal_volume 402
_journal_year 2013
_chemical_compound_source 'synthesis as described'
_chemical_formula_moiety 'C24 H22 F1 Fe1 N2 Se1'
_chemical_formula_sum 'C25 H21 F Fe N2 O Se'
_chemical_formula_weight 519.25
_space_group_IT_number 2
_symmetry_cell_setting triclinic
_symmetry_Int_Tables_number 2
_symmetry_space_group_name_Hall '-P 1'
_symmetry_space_group_name_H-M 'P -1'
_atom_sites_solution_hydrogens geom
_atom_sites_solution_primary direct
_atom_sites_solution_secondary difmap
_cell_angle_alpha 92.579(2)
_cell_angle_beta 102.078(5)
_cell_angle_gamma 99.957(3)
_cell_formula_units_Z 2
_cell_length_a 9.9750(8)
_cell_length_b 9.9990(5)
_cell_length_c 11.1360(3)
_cell_measurement_reflns_used 17113
_cell_measurement_temperature 100(2)
_cell_measurement_theta_max 27.16
_cell_measurement_theta_min 1.88
_cell_measurement_wavelength 0.71073
_cell_volume 1065.95(11)
_computing_cell_refinement
;
       XDS package(Wolfgang Kabsch, University of Heidelberg)
;
_computing_data_collection
;
      XDS package(Wolfgang Kabsch, University of Heidelberg)
;
_computing_data_reduction
;
      XDS package(Wolfgang Kabsch, University of Heidelberg) 
;
_computing_molecular_graphics 'OrtepII (Johnson, C. K. (1976)'
_computing_publication_material 'WinGX Farrugia, L. J. (1999)'
_computing_structure_refinement 'SHELXL-97 (Sheldrick, 2008)'
_computing_structure_solution 'SHELXS-97 (Sheldrick,2008)'
_diffrn_ambient_temperature 100(2)
_diffrn_measured_fraction_theta_full 0.919
_diffrn_measured_fraction_theta_max 0.919
_diffrn_measurement_device_type 'ADSC Quantum 210r'
_diffrn_measurement_method 'Phi Scan'
_diffrn_radiation_detector 'CCD area detector'
_diffrn_radiation_monochromator 'Silicon Double Crystal'
_diffrn_radiation_probe x-ray
_diffrn_radiation_source 'Australian Synchrotron Beamline MX1'
_diffrn_radiation_type synchrotron
_diffrn_radiation_wavelength 0.71073
_diffrn_reflns_av_R_equivalents 0.0675
_diffrn_reflns_av_unetI/netI 0.0476
_diffrn_reflns_limit_h_max 12
_diffrn_reflns_limit_h_min -12
_diffrn_reflns_limit_k_max 12
_diffrn_reflns_limit_k_min -12
_diffrn_reflns_limit_l_max 14
_diffrn_reflns_limit_l_min -14
_diffrn_reflns_number 17113
_diffrn_reflns_theta_full 27.16
_diffrn_reflns_theta_max 27.16
_diffrn_reflns_theta_min 1.88
_diffrn_standards_decay_% 0
_diffrn_standards_interval_count 0
_diffrn_standards_interval_time 0
_diffrn_standards_number 0
_exptl_absorpt_coefficient_mu 2.444
_exptl_absorpt_correction_type multi-scan
_exptl_absorpt_process_details 'XDS (Kabsch, 1993)'
_exptl_crystal_colour 'light yellow'
_exptl_crystal_density_diffrn 1.618
_exptl_crystal_density_method 'not measured'
_exptl_crystal_description prism
_exptl_crystal_F_000 524
_exptl_crystal_size_max 0.21
_exptl_crystal_size_mid 0.17
_exptl_crystal_size_min 0.11
_refine_diff_density_max 0.563
_refine_diff_density_min -1.03
_refine_diff_density_rms 0.089
_refine_ls_extinction_method none
_refine_ls_goodness_of_fit_ref 1.027
_refine_ls_hydrogen_treatment refall
_refine_ls_matrix_type full
_refine_ls_number_parameters 366
_refine_ls_number_reflns 4737
_refine_ls_number_restraints 0
_refine_ls_restrained_S_all 1.027
_refine_ls_R_factor_all 0.0562
_refine_ls_R_factor_gt 0.0385
_refine_ls_shift/su_max 0.056
_refine_ls_shift/su_mean 0.006
_refine_ls_structure_factor_coef Fsqd
_refine_ls_weighting_details 'calc w=1/[\s^2^(Fo^2^)+(0.0586P)^2^+0.8827P] where P=(Fo^2^+2Fc^2^)/3'
_refine_ls_weighting_scheme calc
_refine_ls_wR_factor_gt 0.0954
_refine_ls_wR_factor_ref 0.1176
_reflns_number_gt 3925
_reflns_number_total 4737
_reflns_threshold_expression >2\s(I)
_cod_data_source_file ICA-2013-402-133-139.cif
_cod_data_source_block mep2f
_cod_depositor_comments
;
The following automatic conversions were performed:

'_exptl_absorpt_correction_type' value 'Multi-Scan' changed to
'multi-scan' according to the built-in table from CIF Core dictionary
named 'cif_core.dic' version 2.4.1 from 2010-06-29.

Automatic conversion script
Id: cif_fix_values 2281 2013-09-26 08:29:07Z andrius 
;
_cod_original_cell_volume 1065.95(10)
_cod_database_code 1517133

loop_
_symmetry_equiv_pos_as_xyz
'x, y, z'
'-x, -y, -z'

loop_
_atom_site_label
_atom_site_type_symbol
_atom_site_fract_x
_atom_site_fract_y
_atom_site_fract_z
_atom_site_U_iso_or_equiv
_atom_site_adp_type
_atom_site_occupancy
_atom_site_symmetry_multiplicity
_atom_site_calc_flag
Se1 Se 0.70950(3) -0.23398(4) 1.21732(3) 0.0456(5) Uani 1 1 d
Fe1 Fe 1.42955(4) -0.33972(4) 1.76574(4) 0.0304(5) Uani 1 1 d
F1 F 0.6707(2) 0.0073(2) 0.90429(18) 0.0420(7) Uani 1 1 d
O1 O 1.0523(2) 0.1273(2) 1.1586(2) 0.0374(7) Uani 1 1 d
N1 N 0.8453(3) -0.0226(3) 1.1168(2) 0.0295(7) Uani 1 1 d
N2 N 0.9808(3) -0.0694(3) 1.2987(2) 0.0279(7) Uani 1 1 d
C9 C 1.0365(3) -0.1251(3) 1.4078(3) 0.0303(8) Uani 1 1 d
C10 C 0.9655(3) -0.2279(3) 1.4622(3) 0.0314(8) Uani 1 1 d
C18 C 1.3244(3) -0.3987(4) 1.8990(3) 0.0376(9) Uani 1 1 d
C2 C 0.7611(3) 0.1226(3) 0.8947(3) 0.0350(8) Uani 1 1 d
C17 C 1.2295(3) -0.4024(3) 1.7831(3) 0.0350(8) Uani 1 1 d
C11 C 1.0287(3) -0.2782(3) 1.5713(3) 0.0330(8) Uani 1 1 d
C7 C 0.9354(3) 0.0880(3) 1.0935(3) 0.0318(8) Uani 1 1 d
C25 C 1.5915(4) -0.2586(5) 1.6898(4) 0.0561(11) Uani 1 1 d
C3 C 0.7222(3) 0.1964(4) 0.7964(3) 0.0379(8) Uani 1 1 d
C13 C 1.2392(3) -0.1164(3) 1.5708(3) 0.0329(8) Uani 1 1 d
C21 C 1.4853(4) -0.3458(4) 1.6004(4) 0.0498(10) Uani 1 1 d
C14 C 1.1745(3) -0.0664(3) 1.4640(3) 0.0324(8) Uani 1 1 d
C12 C 1.1696(3) -0.2224(3) 1.6255(3) 0.0322(8) Uani 1 1 d
C20 C 1.3535(3) -0.1827(3) 1.8322(3) 0.0335(8) Uani 1 1 d
C15 C 0.9393(3) -0.3865(3) 1.6249(3) 0.0372(8) Uani 1 1 d
C19 C 1.4002(3) -0.2638(4) 1.9296(3) 0.0363(8) Uani 1 1 d
C24 C 1.6376(4) -0.3369(5) 1.7862(4) 0.0560(12) Uani 1 1 d
C1 C 0.8857(3) 0.1613(3) 0.9831(3) 0.0294(8) Uani 1 1 d
C6 C 0.9721(3) 0.2811(3) 0.9674(3) 0.0351(8) Uani 1 1 d
C4 C 0.8103(4) 0.3145(4) 0.7832(3) 0.0402(9) Uani 1 1 d
C23 C 1.5615(4) -0.4734(4) 1.7586(4) 0.0452(10) Uani 1 1 d
C5 C 0.9360(4) 0.3584(4) 0.8686(3) 0.0416(9) Uani 1 1 d
C22 C 1.4674(4) -0.4775(4) 1.6427(3) 0.0413(9) Uani 1 1 d
C16 C 1.2452(3) -0.2686(3) 1.7411(3) 0.0306(8) Uani 1 1 d
C8 C 0.8606(3) -0.1009(3) 1.2171(3) 0.0328(8) Uani 1 1 d
H6 H 1.052(4) 0.311(4) 1.023(4) 0.040(10) Uiso 1 1 d
H1N H 0.774(4) -0.047(4) 1.065(4) 0.032(9) Uiso 1 1 d
H13 H 1.345(4) -0.069(4) 1.607(3) 0.036(9) Uiso 1 1 d
H23 H 1.565(4) -0.546(4) 1.806(4) 0.041(10) Uiso 1 1 d
H19 H 1.469(5) -0.232(5) 1.995(4) 0.057(12) Uiso 1 1 d
H14 H 1.224(5) 0.013(5) 1.423(4) 0.048(11) Uiso 1 1 d
H2N H 1.019(3) -0.017(3) 1.273(2) 0.000(6) Uiso 1 1 d
H15C H 0.840(4) -0.390(4) 1.591(4) 0.041(10) Uiso 1 1 d
H4 H 0.788(4) 0.364(4) 0.719(4) 0.039(10) Uiso 1 1 d
H18 H 1.339(5) -0.473(5) 1.934(4) 0.058(13) Uiso 1 1 d
H3 H 0.633(4) 0.168(4) 0.735(4) 0.037(9) Uiso 1 1 d
H17 H 1.173(4) -0.478(4) 1.739(4) 0.038(9) Uiso 1 1 d
H20 H 1.388(4) -0.092(4) 1.831(3) 0.031(9) Uiso 1 1 d
H15A H 0.961(4) -0.370(4) 1.715(4) 0.040(10) Uiso 1 1 d
H15B H 0.957(4) -0.479(4) 1.604(4) 0.043(10) Uiso 1 1 d
H22 H 1.406(5) -0.549(5) 1.606(4) 0.057(12) Uiso 1 1 d
H24 H 1.701(7) -0.302(7) 1.856(6) 0.10(2) Uiso 1 1 d
H21 H 1.427(7) -0.316(6) 1.526(6) 0.090(18) Uiso 1 1 d
H10 H 0.875(5) -0.263(4) 1.431(4) 0.048(11) Uiso 1 1 d
H5 H 0.998(5) 0.442(5) 0.859(4) 0.054(12) Uiso 1 1 d
H25 H 1.623(6) -0.158(6) 1.688(5) 0.084(17) Uiso 1 1 d

loop_
_atom_site_aniso_label
_atom_site_aniso_U_11
_atom_site_aniso_U_22
_atom_site_aniso_U_33
_atom_site_aniso_U_23
_atom_site_aniso_U_13
_atom_site_aniso_U_12
Se1 0.0396(5) 0.0417(5) 0.0439(5) 0.01572(16) -0.00799(18) -0.00647(18)
Fe1 0.0275(5) 0.0352(6) 0.0300(5) 0.00190(18) 0.00763(19) 0.0084(2)
F1 0.0412(11) 0.0379(11) 0.0392(11) 0.0063(8) -0.0036(8) 0.0009(8)
O1 0.0328(11) 0.0416(13) 0.0364(12) 0.0136(10) 0.0041(9) 0.0045(9)
N1 0.0292(12) 0.0288(13) 0.0295(12) 0.0081(10) 0.0034(10) 0.0048(10)
N2 0.0311(12) 0.0238(13) 0.0297(13) 0.0148(11) 0.0086(10) 0.0019(10)
C9 0.0317(14) 0.0314(15) 0.0282(13) 0.0040(11) 0.0044(11) 0.0094(12)
C10 0.0288(14) 0.0306(16) 0.0333(14) 0.0037(12) 0.0046(11) 0.0039(11)
C18 0.0333(15) 0.050(2) 0.0335(15) 0.0085(14) 0.0089(12) 0.0146(14)
C2 0.0360(15) 0.0363(17) 0.0332(15) 0.0003(13) 0.0060(12) 0.0107(12)
C17 0.0279(14) 0.0425(18) 0.0353(15) 0.0030(13) 0.0059(12) 0.0098(12)
C11 0.0341(14) 0.0334(16) 0.0323(14) 0.0037(12) 0.0062(11) 0.0097(12)
C7 0.0312(14) 0.0336(16) 0.0326(14) 0.0022(12) 0.0076(11) 0.0111(12)
C25 0.055(2) 0.047(2) 0.076(3) 0.003(2) 0.042(2) 0.0019(17)
C3 0.0401(16) 0.0430(19) 0.0322(15) 0.0070(13) 0.0057(12) 0.0138(14)
C13 0.0307(14) 0.0345(16) 0.0330(14) 0.0062(12) 0.0066(11) 0.0048(12)
C21 0.062(2) 0.054(2) 0.0447(19) 0.0060(17) 0.0293(17) 0.0207(18)
C14 0.0311(14) 0.0332(16) 0.0332(14) 0.0059(13) 0.0073(11) 0.0058(12)
C12 0.0336(14) 0.0351(16) 0.0287(14) 0.0017(12) 0.0048(11) 0.0115(12)
C20 0.0325(14) 0.0372(17) 0.0312(14) -0.0018(13) 0.0057(11) 0.0105(12)
C15 0.0341(16) 0.0362(18) 0.0392(16) 0.0132(14) 0.0050(12) 0.0019(13)
C19 0.0350(15) 0.0498(19) 0.0250(13) 0.0028(13) 0.0053(11) 0.0120(13)
C24 0.0276(15) 0.070(3) 0.071(3) -0.009(2) 0.0145(16) 0.0085(16)
C1 0.0336(14) 0.0312(15) 0.0276(13) 0.0088(11) 0.0116(11) 0.0098(11)
C6 0.0344(15) 0.0395(17) 0.0350(15) 0.0109(13) 0.0105(12) 0.0112(13)
C4 0.0453(17) 0.048(2) 0.0363(16) 0.0152(14) 0.0140(14) 0.0225(16)
C23 0.0436(18) 0.049(2) 0.052(2) 0.0101(17) 0.0180(15) 0.0230(16)
C5 0.0412(17) 0.0416(19) 0.0472(18) 0.0141(15) 0.0134(14) 0.0142(15)
C22 0.0473(18) 0.0378(18) 0.0438(17) 0.0000(15) 0.0211(15) 0.0089(15)
C16 0.0289(13) 0.0363(16) 0.0278(13) 0.0037(12) 0.0056(11) 0.0098(11)
C8 0.0325(14) 0.0299(15) 0.0348(15) 0.0010(12) 0.0029(11) 0.0085(11)

loop_
_atom_type_symbol
_atom_type_description
_atom_type_scat_dispersion_real
_atom_type_scat_dispersion_imag
_atom_type_scat_source
C C 0.0033 0.0016 'International Tables Vol C Tables 4.2.6.8 and 6.1.1.4'
H H 0 0 'International Tables Vol C Tables 4.2.6.8 and 6.1.1.4'
N N 0.0061 0.0033 'International Tables Vol C Tables 4.2.6.8 and 6.1.1.4'
F F 0.0171 0.0103 'International Tables Vol C Tables 4.2.6.8 and 6.1.1.4'
Fe Fe 0.3463 0.8444 'International Tables Vol C Tables 4.2.6.8 and 6.1.1.4'
Se Se -0.0929 2.2259 'International Tables Vol C Tables 4.2.6.8 and 6.1.1.4'
O O 0.0106 0.006 'International Tables Vol C Tables 4.2.6.8 and 6.1.1.4'

loop_
_geom_angle_atom_site_label_1
_geom_angle_atom_site_label_2
_geom_angle_atom_site_label_3
_geom_angle
C20 Fe1 C21 123.57(15)
C20 Fe1 C24 122.52(15)
C21 Fe1 C24 68.32(18)
C20 Fe1 C22 159.69(14)
C21 Fe1 C22 40.67(16)
C24 Fe1 C22 68.49(16)
C20 Fe1 C17 69.08(13)
C21 Fe1 C17 122.60(16)
C24 Fe1 C17 158.68(18)
C22 Fe1 C17 106.87(14)
C20 Fe1 C25 107.70(16)
C21 Fe1 C25 40.99(18)
C24 Fe1 C25 40.3(2)
C22 Fe1 C25 68.68(16)
C17 Fe1 C25 159.33(18)
C20 Fe1 C18 68.98(14)
C21 Fe1 C18 158.32(17)
C24 Fe1 C18 122.45(17)
C22 Fe1 C18 121.82(15)
C17 Fe1 C18 40.95(12)
C25 Fe1 C18 158.67(17)
C20 Fe1 C19 41.17(13)
C21 Fe1 C19 160.08(17)
C24 Fe1 C19 107.21(15)
C22 Fe1 C19 157.64(15)
C17 Fe1 C19 68.72(13)
C25 Fe1 C19 123.14(16)
C18 Fe1 C19 40.58(14)
C20 Fe1 C23 158.29(14)
C21 Fe1 C23 68.70(16)
C24 Fe1 C23 41.01(17)
C22 Fe1 C23 40.82(15)
C17 Fe1 C23 121.93(16)
C25 Fe1 C23 68.75(18)
C18 Fe1 C23 106.14(15)
C19 Fe1 C23 121.54(14)
C20 Fe1 C16 41.28(11)
C21 Fe1 C16 107.67(14)
C24 Fe1 C16 159.08(17)
C22 Fe1 C16 122.75(13)
C17 Fe1 C16 40.93(13)
C25 Fe1 C16 123.24(17)
C18 Fe1 C16 69.04(12)
C19 Fe1 C16 69.18(11)
C23 Fe1 C16 158.59(15)
C7 N1 C8 128.7(3)
C7 N1 H1N 116(3)
C8 N1 H1N 115(3)
C8 N2 C9 133.2(3)
C8 N2 H2N 103(2)
C9 N2 H2N 123(2)
C10 C9 C14 119.5(3)
C10 C9 N2 125.4(3)
C14 C9 N2 115.1(3)
C9 C10 C11 122.0(3)
C9 C10 H10 121(3)
C11 C10 H10 117(3)
C19 C18 C17 108.2(3)
C19 C18 Fe1 69.74(19)
C17 C18 Fe1 69.39(19)
C19 C18 H18 129(3)
C17 C18 H18 122(3)
Fe1 C18 H18 118(3)
F1 C2 C3 116.7(3)
F1 C2 C1 119.8(3)
C3 C2 C1 123.4(3)
C18 C17 C16 108.6(3)
C18 C17 Fe1 69.66(18)
C16 C17 Fe1 70.17(17)
C18 C17 H17 127(3)
C16 C17 H17 125(3)
Fe1 C17 H17 122(2)
C10 C11 C12 118.5(3)
C10 C11 C15 117.3(3)
C12 C11 C15 124.2(3)
O1 C7 N1 122.6(3)
O1 C7 C1 120.2(3)
N1 C7 C1 117.2(2)
C24 C25 C21 107.6(4)
C24 C25 Fe1 69.7(2)
C21 C25 Fe1 69.2(2)
C24 C25 H25 126(4)
C21 C25 H25 127(3)
Fe1 C25 H25 123(3)
C2 C3 C4 118.7(3)
C2 C3 H3 123(2)
C4 C3 H3 119(2)
C14 C13 C12 121.9(3)
C14 C13 H13 115(2)
C12 C13 H13 123(2)
C22 C21 C25 108.1(4)
C22 C21 Fe1 69.8(2)
C25 C21 Fe1 69.8(2)
C22 C21 H21 126(4)
C25 C21 H21 126(4)
Fe1 C21 H21 121(4)
C13 C14 C9 119.2(3)
C13 C14 H14 123(2)
C9 C14 H14 118(2)
C13 C12 C11 118.8(3)
C13 C12 C16 118.7(3)
C11 C12 C16 122.5(3)
C19 C20 C16 108.1(3)
C19 C20 Fe1 69.77(17)
C16 C20 Fe1 70.18(15)
C19 C20 H20 124(2)
C16 C20 H20 128(2)
Fe1 C20 H20 126(2)
C11 C15 H15C 111(2)
C11 C15 H15A 110(2)
H15C C15 H15A 111(3)
C11 C15 H15B 111(2)
H15C C15 H15B 105(3)
H15A C15 H15B 108(3)
C18 C19 C20 108.2(3)
C18 C19 Fe1 69.68(18)
C20 C19 Fe1 69.07(16)
C18 C19 H19 128(3)
C20 C19 H19 123(3)
Fe1 C19 H19 125(3)
C25 C24 C23 108.9(4)
C25 C24 Fe1 70.0(2)
C23 C24 Fe1 69.75(19)
C25 C24 H24 124(4)
C23 C24 H24 127(4)
Fe1 C24 H24 123(4)
C6 C1 C2 116.4(3)
C6 C1 C7 116.7(3)
C2 C1 C7 126.9(3)
C1 C6 C5 121.7(3)
C1 C6 H6 120(3)
C5 C6 H6 118(3)
C3 C4 C5 120.5(3)
C3 C4 H4 120(3)
C5 C4 H4 119(3)
C22 C23 C24 107.0(4)
C22 C23 Fe1 69.37(18)
C24 C23 Fe1 69.2(2)
C22 C23 H23 124(3)
C24 C23 H23 129(3)
Fe1 C23 H23 123(3)
C4 C5 C6 119.2(4)
C4 C5 H5 120(3)
C6 C5 H5 120(3)
C21 C22 C23 108.3(3)
C21 C22 Fe1 69.54(19)
C23 C22 Fe1 69.81(18)
C21 C22 H22 127(3)
C23 C22 H22 125(3)
Fe1 C22 H22 124(3)
C17 C16 C20 106.9(3)
C17 C16 C12 128.4(3)
C20 C16 C12 124.7(3)
C17 C16 Fe1 68.90(16)
C20 C16 Fe1 68.54(15)
C12 C16 Fe1 126.5(2)
N2 C8 N1 116.2(3)
N2 C8 Se1 129.1(3)
N1 C8 Se1 114.7(2)

loop_
_geom_bond_atom_site_label_1
_geom_bond_atom_site_label_2
_geom_bond_distance
Se1 C8 1.831(3)
Fe1 C20 2.032(3)
Fe1 C21 2.033(4)
Fe1 C24 2.035(3)
Fe1 C22 2.036(3)
Fe1 C17 2.037(3)
Fe1 C25 2.040(4)
Fe1 C18 2.041(3)
Fe1 C19 2.042(3)
Fe1 C23 2.042(3)
Fe1 C16 2.054(3)
F1 C2 1.359(4)
O1 C7 1.226(4)
N1 C7 1.370(4)
N1 C8 1.391(4)
N1 H1N 0.81(4)
N2 C8 1.323(4)
N2 C9 1.407(4)
N2 H2N 0.70(3)
C9 C10 1.382(5)
C9 C14 1.400(4)
C10 C11 1.404(4)
C10 H10 0.90(5)
C18 C19 1.416(5)
C18 C17 1.426(4)
C18 H18 0.88(5)
C2 C3 1.374(5)
C2 C1 1.397(4)
C17 C16 1.431(5)
C17 H17 0.92(4)
C11 C12 1.412(4)
C11 C15 1.508(5)
C7 C1 1.497(4)
C25 C24 1.404(7)
C25 C21 1.426(6)
C25 H25 1.00(6)
C3 C4 1.378(6)
C3 H3 0.99(4)
C13 C14 1.388(4)
C13 C12 1.399(5)
C13 H13 1.06(4)
C21 C22 1.414(6)
C21 H21 1.00(7)
C14 H14 1.04(5)
C12 C16 1.486(4)
C20 C19 1.432(5)
C20 C16 1.441(4)
C20 H20 0.91(4)
C15 H15C 0.97(4)
C15 H15A 0.98(4)
C15 H15B 0.99(4)
C19 H19 0.89(5)
C24 C23 1.428(6)
C24 H24 0.91(7)
C1 C6 1.391(5)
C6 C5 1.395(5)
C6 H6 0.90(4)
C4 C5 1.394(5)
C4 H4 0.89(4)
C23 C22 1.422(5)
C23 H23 0.92(5)
C5 H5 0.98(5)
C22 H22 0.88(5)

loop_
_geom_hbond_atom_site_label_D
_geom_hbond_atom_site_label_H
_geom_hbond_atom_site_label_A
_geom_hbond_distance_DH
_geom_hbond_distance_HA
_geom_hbond_distance_DA
_geom_hbond_angle_DHA
N1 H1N F1 0.81(4) 2.02(4) 2.691(3) 140(4)
N2 H2N O1 0.70(3) 2.00(3) 2.659(4) 157(3)
